data_2226437
loop_
_publ_author_name
'Fotie, Jean'
'Fronczek, Chris F.'
'Burns, Kyle A.'
'Fronczek, Frank R.'
'Bain, Cheryl'
'Bohle, D. Scott'
'Poudeu, Ferdinand P.'

_publ_section_title
;
 4-(8-Ethoxy-2,3-dihydro-1<i>H</i>-cyclopenta[<i>c</i>]quinolin-4-yl)butane-1-peroxol
;
_journal_coeditor_code FJ2311
_journal_issue 7
_journal_name_full 'Acta Crystallographica Section E'
_journal_page_first o1660
_journal_paper_doi 10.1107/S1600536810021781
_journal_volume 66
_journal_year 2010
_chemical_formula_iupac 'C18 H23 N O3'
_chemical_formula_moiety 'C18 H23 N O3'
_chemical_formula_sum 'C18 H23 N O3'
_chemical_formula_weight 301.37
_chemical_name_systematic
;
4-(8-Ethoxy-2,3-dihydro-1<i>H</i>-cyclopenta[<i>c</i>]quinolin-4-yl)butane-
1-peroxol
;
_space_group_IT_number 2
_symmetry_cell_setting triclinic
_symmetry_space_group_name_Hall '-P 1'
_symmetry_space_group_name_H-M 'P -1'
_atom_sites_solution_hydrogens geom
_atom_sites_solution_primary direct
_atom_sites_solution_secondary difmap
_audit_creation_method SHELXL-97
_cell_angle_alpha 73.6050(10)
_cell_angle_beta 74.9360(10)
_cell_angle_gamma 78.1360(10)
_cell_formula_units_Z 2
_cell_length_a 8.0113(2)
_cell_length_b 8.5091(2)
_cell_length_c 12.6334(3)
_cell_measurement_reflns_used 4518
_cell_measurement_temperature 90.0(5)
_cell_measurement_theta_max 68.28
_cell_measurement_theta_min 3.73
_cell_volume 789.63(3)
_computing_cell_refinement 'SAINT (Bruker, 2006)'
_computing_data_collection 'APEX2 (Bruker, 2006)'
_computing_data_reduction 'SAINT (Bruker, 2006)'
_computing_molecular_graphics 'ORTEP-3 for Windows (Farrugia, 1997)'
_computing_publication_material 'SHELXTL (Sheldrick, 2008)'
_computing_structure_refinement 'SHELXL97 (Sheldrick, 2008)'
_computing_structure_solution 'SHELXS97 (Sheldrick, 2008)'
_diffrn_ambient_temperature 90.0(5)
_diffrn_measured_fraction_theta_full 0.978
_diffrn_measured_fraction_theta_max 0.955
_diffrn_measurement_device_type 'Bruker APEXII CCD'
_diffrn_measurement_method '\f and \w scans'
_diffrn_radiation_monochromator graphite
_diffrn_radiation_source 'fine-focus sealed tube'
_diffrn_radiation_type CuK\a
_diffrn_radiation_wavelength 1.54178
_diffrn_reflns_av_R_equivalents 0.030
_diffrn_reflns_av_sigmaI/netI 0.0260
_diffrn_reflns_limit_h_max 9
_diffrn_reflns_limit_h_min -9
_diffrn_reflns_limit_k_max 10
_diffrn_reflns_limit_k_min -9
_diffrn_reflns_limit_l_max 15
_diffrn_reflns_limit_l_min -15
_diffrn_reflns_number 9369
_diffrn_reflns_theta_full 66.60
_diffrn_reflns_theta_max 68.79
_diffrn_reflns_theta_min 3.73
_diffrn_standards_number 0
_exptl_absorpt_coefficient_mu 0.688
_exptl_absorpt_correction_T_max 0.904
_exptl_absorpt_correction_T_min 0.880
_exptl_absorpt_correction_type multi-scan
_exptl_absorpt_process_details '(SADABS; Sheldrick, 2004)'
_exptl_crystal_colour colourless
_exptl_crystal_density_diffrn 1.268
_exptl_crystal_density_method 'not measured'
_exptl_crystal_description prism
_exptl_crystal_F_000 324
_exptl_crystal_size_max 0.19
_exptl_crystal_size_mid 0.17
_exptl_crystal_size_min 0.15
_refine_diff_density_max 0.215
_refine_diff_density_min -0.273
_refine_ls_extinction_coef 0.0023(7)
_refine_ls_extinction_expression Fc^*^=kFc[1+0.001xFc^2^\l^3^/sin(2\q)]^-1/4^
_refine_ls_extinction_method 'SHELXL97 (Sheldrick, 2008)'
_refine_ls_goodness_of_fit_ref 1.080
_refine_ls_hydrogen_treatment constr
_refine_ls_matrix_type full
_refine_ls_number_parameters 202
_refine_ls_number_reflns 2798
_refine_ls_number_restraints 0
_refine_ls_restrained_S_all 1.080
_refine_ls_R_factor_all 0.0423
_refine_ls_R_factor_gt 0.0360
_refine_ls_shift/su_max 0.000
_refine_ls_shift/su_mean 0.000
_refine_ls_structure_factor_coef Fsqd
_refine_ls_weighting_details 'calc w=1/[\s^2^(Fo^2^)+(0.0626P)^2^+0.1754P] where P=(Fo^2^+2Fc^2^)/3'
_refine_ls_weighting_scheme calc
_refine_ls_wR_factor_gt 0.1056
_refine_ls_wR_factor_ref 0.1102
_reflns_number_gt 2400
_reflns_number_total 2798
_reflns_threshold_expression I>2\s(I)
_cod_data_source_file fj2311.cif
_cod_data_source_block I
_cod_database_code 2226437
_cod_database_fobs_code 2226437

loop_
_symmetry_equiv_pos_as_xyz
'x, y, z'
'-x, -y, -z'

loop_
_atom_site_type_symbol
_atom_site_label
_atom_site_fract_x
_atom_site_fract_y
_atom_site_fract_z
_atom_site_U_iso_or_equiv
_atom_site_adp_type
_atom_site_calc_flag
_atom_site_refinement_flags
_atom_site_occupancy
_atom_site_disorder_assembly
_atom_site_disorder_group
O O1 0.54940(12) 0.44045(11) 1.21141(7) 0.0202(2) Uani d . 1 . .
O O2 0.43514(12) 0.35072(12) 1.31138(8) 0.0233(3) Uani d . 1 . .
H H2 0.3429 0.4140 1.3292 0.035 Uiso calc R 1 . .
O O3 0.98882(12) 0.17854(11) 0.27498(8) 0.0201(2) Uani d . 1 . .
N N1 0.84064(14) 0.40032(13) 0.66551(9) 0.0180(3) Uani d . 1 . .
C C1 0.96537(17) 0.22269(16) 0.37459(11) 0.0177(3) Uani d . 1 . .
C C2 1.08402(17) 0.17863(16) 0.44285(11) 0.0175(3) Uani d . 1 . .
H H2A 1.1914 0.1104 0.4233 0.021 Uiso calc R 1 . .
C C3 1.04475(17) 0.23589(15) 0.54275(11) 0.0166(3) Uani d . 1 . .
C C4 0.88489(17) 0.33756(16) 0.57160(11) 0.0171(3) Uani d . 1 . .
C C5 0.76525(17) 0.37924(16) 0.49902(11) 0.0184(3) Uani d . 1 . .
H H5 0.6573 0.4473 0.5172 0.022 Uiso calc R 1 . .
C C6 0.80419(17) 0.32234(16) 0.40359(11) 0.0198(3) Uani d . 1 . .
H H6 0.7225 0.3498 0.3562 0.024 Uiso calc R 1 . .
C C7 1.15889(17) 0.19861(16) 0.61825(11) 0.0173(3) Uani d . 1 . .
C C8 1.33845(17) 0.09920(17) 0.60806(11) 0.0203(3) Uani d . 1 . .
H H8A 1.4123 0.1362 0.5321 0.024 Uiso calc R 1 . .
H H8B 1.3323 -0.0203 0.6226 0.024 Uiso calc R 1 . .
C C9 1.40947(18) 0.13488(18) 0.69997(12) 0.0235(3) Uani d . 1 . .
H H9A 1.4726 0.0323 0.7404 0.028 Uiso calc R 1 . .
H H9B 1.4909 0.2177 0.6656 0.028 Uiso calc R 1 . .
C C10 1.25038(18) 0.20199(18) 0.78213(12) 0.0229(3) Uani d . 1 . .
H H10A 1.2155 0.1143 0.8507 0.027 Uiso calc R 1 . .
H H10B 1.2753 0.2956 0.8047 0.027 Uiso calc R 1 . .
C C11 1.11048(17) 0.25808(16) 0.71348(11) 0.0188(3) Uani d . 1 . .
C C12 0.95014(17) 0.36144(16) 0.73497(11) 0.0184(3) Uani d . 1 . .
C C13 0.89624(18) 0.43704(17) 0.83518(11) 0.0209(3) Uani d . 1 . .
H H13A 0.8268 0.5471 0.8139 0.025 Uiso calc R 1 . .
H H13B 1.0025 0.4540 0.8543 0.025 Uiso calc R 1 . .
C C14 0.78889(17) 0.33287(16) 0.94029(11) 0.0186(3) Uani d . 1 . .
H H14A 0.6851 0.3105 0.9213 0.022 Uiso calc R 1 . .
H H14B 0.8601 0.2254 0.9657 0.022 Uiso calc R 1 . .
C C15 0.73048(17) 0.42275(16) 1.03551(11) 0.0190(3) Uani d . 1 . .
H H15A 0.8351 0.4403 1.0561 0.023 Uiso calc R 1 . .
H H15B 0.6655 0.5329 1.0079 0.023 Uiso calc R 1 . .
C C16 0.61601(18) 0.32967(16) 1.13985(11) 0.0194(3) Uani d . 1 . .
H H16A 0.5194 0.2962 1.1196 0.023 Uiso calc R 1 . .
H H16B 0.6850 0.2291 1.1779 0.023 Uiso calc R 1 . .
C C17 1.15683(18) 0.09386(16) 0.23380(11) 0.0201(3) Uani d . 1 . .
H H17A 1.1735 -0.0203 0.2812 0.024 Uiso calc R 1 . .
H H17B 1.2503 0.1526 0.2357 0.024 Uiso calc R 1 . .
C C18 1.1631(2) 0.09065(18) 0.11403(12) 0.0256(3) Uani d . 1 . .
H H18A 1.0682 0.0347 0.1132 0.038 Uiso calc R 1 . .
H H18B 1.2755 0.0309 0.0835 0.038 Uiso calc R 1 . .
H H18C 1.1496 0.2043 0.0676 0.038 Uiso calc R 1 . .

loop_
_atom_site_aniso_label
_atom_site_aniso_U_11
_atom_site_aniso_U_22
_atom_site_aniso_U_33
_atom_site_aniso_U_12
_atom_site_aniso_U_13
_atom_site_aniso_U_23
O1 0.0200(5) 0.0214(5) 0.0171(5) -0.0013(4) 0.0010(4) -0.0070(4)
O2 0.0197(5) 0.0255(5) 0.0176(5) 0.0011(4) 0.0027(4) -0.0033(4)
O3 0.0201(5) 0.0229(5) 0.0180(5) 0.0001(4) -0.0048(4) -0.0076(4)
N1 0.0179(6) 0.0168(6) 0.0179(6) -0.0021(4) -0.0017(4) -0.0044(4)
C1 0.0208(7) 0.0161(7) 0.0153(6) -0.0040(5) -0.0026(5) -0.0027(5)
C2 0.0164(7) 0.0150(6) 0.0183(7) -0.0013(5) -0.0018(5) -0.0023(5)
C3 0.0171(7) 0.0141(6) 0.0166(7) -0.0038(5) -0.0023(5) -0.0006(5)
C4 0.0181(7) 0.0141(6) 0.0168(7) -0.0033(5) -0.0004(5) -0.0022(5)
C5 0.0151(7) 0.0165(7) 0.0210(7) 0.0002(5) -0.0027(5) -0.0029(5)
C6 0.0187(7) 0.0193(7) 0.0199(7) -0.0030(5) -0.0051(5) -0.0017(5)
C7 0.0173(7) 0.0148(6) 0.0175(7) -0.0039(5) -0.0023(5) -0.0003(5)
C8 0.0176(7) 0.0211(7) 0.0201(7) 0.0016(5) -0.0045(5) -0.0045(5)
C9 0.0183(7) 0.0282(8) 0.0235(7) -0.0008(6) -0.0065(6) -0.0056(6)
C10 0.0222(7) 0.0259(8) 0.0219(7) -0.0011(6) -0.0075(6) -0.0071(6)
C11 0.0194(7) 0.0180(7) 0.0175(7) -0.0052(5) -0.0029(5) -0.0012(5)
C12 0.0193(7) 0.0164(7) 0.0182(7) -0.0043(5) -0.0017(5) -0.0032(5)
C13 0.0215(7) 0.0203(7) 0.0212(7) -0.0037(5) -0.0020(6) -0.0075(6)
C14 0.0194(7) 0.0188(7) 0.0182(7) -0.0005(5) -0.0043(5) -0.0067(5)
C15 0.0181(7) 0.0203(7) 0.0192(7) -0.0006(5) -0.0041(5) -0.0072(5)
C16 0.0213(7) 0.0195(7) 0.0179(7) 0.0005(5) -0.0043(5) -0.0075(5)
C17 0.0214(7) 0.0180(7) 0.0197(7) -0.0001(5) -0.0029(5) -0.0058(5)
C18 0.0307(8) 0.0246(8) 0.0226(7) -0.0005(6) -0.0046(6) -0.0106(6)

loop_
_atom_type_symbol
_atom_type_description
_atom_type_scat_dispersion_real
_atom_type_scat_dispersion_imag
_atom_type_scat_source
C C 0.0181 0.0091 'International Tables Vol C Tables 4.2.6.8 and 6.1.1.4'
H H 0.0000 0.0000 'International Tables Vol C Tables 4.2.6.8 and 6.1.1.4'
N N 0.0311 0.0180 'International Tables Vol C Tables 4.2.6.8 and 6.1.1.4'
O O 0.0492 0.0322 'International Tables Vol C Tables 4.2.6.8 and 6.1.1.4'

loop_
_geom_angle_atom_site_label_1
_geom_angle_atom_site_label_2
_geom_angle_atom_site_label_3
_geom_angle_site_symmetry_1
_geom_angle_site_symmetry_3
_geom_angle
_geom_angle_publ_flag
C16 O1 O2 . . 105.80(9) ?
O1 O2 H2 . . 109.5 ?
C1 O3 C17 . . 117.05(10) ?
C12 N1 C4 . . 119.06(11) ?
O3 C1 C2 . . 125.10(12) ?
O3 C1 C6 . . 114.06(11) ?
C2 C1 C6 . . 120.84(12) ?
C1 C2 C3 . . 119.32(12) ?
C1 C2 H2A . . 120.3 ?
C3 C2 H2A . . 120.3 ?
C4 C3 C2 . . 120.22(12) ?
C4 C3 C7 . . 116.10(12) ?
C2 C3 C7 . . 123.68(12) ?
N1 C4 C3 . . 123.16(12) ?
N1 C4 C5 . . 118.20(12) ?
C3 C4 C5 . . 118.63(12) ?
C6 C5 C4 . . 120.53(12) ?
C6 C5 H5 . . 119.7 ?
C4 C5 H5 . . 119.7 ?
C5 C6 C1 . . 120.44(12) ?
C5 C6 H6 . . 119.8 ?
C1 C6 H6 . . 119.8 ?
C11 C7 C3 . . 120.02(12) ?
C11 C7 C8 . . 111.83(11) ?
C3 C7 C8 . . 128.14(12) ?
C7 C8 C9 . . 103.20(11) ?
C7 C8 H8A . . 111.1 ?
C9 C8 H8A . . 111.1 ?
C7 C8 H8B . . 111.1 ?
C9 C8 H8B . . 111.1 ?
H8A C8 H8B . . 109.1 ?
C10 C9 C8 . . 106.77(11) ?
C10 C9 H9A . . 110.4 ?
C8 C9 H9A . . 110.4 ?
C10 C9 H9B . . 110.4 ?
C8 C9 H9B . . 110.4 ?
H9A C9 H9B . . 108.6 ?
C11 C10 C9 . . 103.12(11) ?
C11 C10 H10A . . 111.1 ?
C9 C10 H10A . . 111.1 ?
C11 C10 H10B . . 111.1 ?
C9 C10 H10B . . 111.1 ?
H10A C10 H10B . . 109.1 ?
C7 C11 C12 . . 120.33(12) ?
C7 C11 C10 . . 111.14(12) ?
C12 C11 C10 . . 128.50(12) ?
N1 C12 C11 . . 121.27(12) ?
N1 C12 C13 . . 116.62(11) ?
C11 C12 C13 . . 122.09(12) ?
C12 C13 C14 . . 114.07(11) ?
C12 C13 H13A . . 108.7 ?
C14 C13 H13A . . 108.7 ?
C12 C13 H13B . . 108.7 ?
C14 C13 H13B . . 108.7 ?
H13A C13 H13B . . 107.6 ?
C15 C14 C13 . . 110.73(11) ?
C15 C14 H14A . . 109.5 ?
C13 C14 H14A . . 109.5 ?
C15 C14 H14B . . 109.5 ?
C13 C14 H14B . . 109.5 ?
H14A C14 H14B . . 108.1 ?
C16 C15 C14 . . 113.20(11) ?
C16 C15 H15A . . 108.9 ?
C14 C15 H15A . . 108.9 ?
C16 C15 H15B . . 108.9 ?
C14 C15 H15B . . 108.9 ?
H15A C15 H15B . . 107.8 ?
O1 C16 C15 . . 106.06(11) ?
O1 C16 H16A . . 110.5 ?
C15 C16 H16A . . 110.5 ?
O1 C16 H16B . . 110.5 ?
C15 C16 H16B . . 110.5 ?
H16A C16 H16B . . 108.7 ?
O3 C17 C18 . . 107.10(11) ?
O3 C17 H17A . . 110.3 ?
C18 C17 H17A . . 110.3 ?
O3 C17 H17B . . 110.3 ?
C18 C17 H17B . . 110.3 ?
H17A C17 H17B . . 108.6 ?
C17 C18 H18A . . 109.5 ?
C17 C18 H18B . . 109.5 ?
H18A C18 H18B . . 109.5 ?
C17 C18 H18C . . 109.5 ?
H18A C18 H18C . . 109.5 ?
H18B C18 H18C . . 109.5 ?

loop_
_geom_bond_atom_site_label_1
_geom_bond_atom_site_label_2
_geom_bond_site_symmetry_2
_geom_bond_distance
_geom_bond_publ_flag
O1 C16 . 1.4193(15) ?
O1 O2 . 1.4690(13) ?
O2 H2 . 0.8400 ?
O3 C1 . 1.3693(15) ?
O3 C17 . 1.4319(16) ?
N1 C12 . 1.3288(17) ?
N1 C4 . 1.3709(17) ?
C1 C2 . 1.3729(18) ?
C1 C6 . 1.4142(19) ?
C2 C3 . 1.4166(18) ?
C2 H2A . 0.9500 ?
C3 C4 . 1.4147(18) ?
C3 C7 . 1.4176(18) ?
C4 C5 . 1.4208(18) ?
C5 C6 . 1.3628(19) ?
C5 H5 . 0.9500 ?
C6 H6 . 0.9500 ?
C7 C11 . 1.3691(19) ?
C7 C8 . 1.5054(18) ?
C8 C9 . 1.5420(19) ?
C8 H8A . 0.9900 ?
C8 H8B . 0.9900 ?
C9 C10 . 1.5413(19) ?
C9 H9A . 0.9900 ?
C9 H9B . 0.9900 ?
C10 C11 . 1.5125(18) ?
C10 H10A . 0.9900 ?
C10 H10B . 0.9900 ?
C11 C12 . 1.4094(19) ?
C12 C13 . 1.5048(18) ?
C13 C14 . 1.5310(18) ?
C13 H13A . 0.9900 ?
C13 H13B . 0.9900 ?
C14 C15 . 1.5266(17) ?
C14 H14A . 0.9900 ?
C14 H14B . 0.9900 ?
C15 C16 . 1.5122(18) ?
C15 H15A . 0.9900 ?
C15 H15B . 0.9900 ?
C16 H16A . 0.9900 ?
C16 H16B . 0.9900 ?
C17 C18 . 1.5087(18) ?
C17 H17A . 0.9900 ?
C17 H17B . 0.9900 ?
C18 H18A . 0.9800 ?
C18 H18B . 0.9800 ?
C18 H18C . 0.9800 ?

loop_
_geom_hbond_atom_site_label_D
_geom_hbond_atom_site_label_H
_geom_hbond_atom_site_label_A
_geom_hbond_site_symmetry_A
_geom_hbond_distance_DH
_geom_hbond_distance_HA
_geom_hbond_distance_DA
_geom_hbond_angle_DHA
O2 H2 N1 2_667 0.84 1.93 2.7466(14) 165

loop_
_geom_torsion_atom_site_label_1
_geom_torsion_atom_site_label_2
_geom_torsion_atom_site_label_3
_geom_torsion_atom_site_label_4
_geom_torsion_site_symmetry_1
_geom_torsion_site_symmetry_2
_geom_torsion_site_symmetry_3
_geom_torsion_site_symmetry_4
_geom_torsion
_geom_torsion_publ_flag
C17 O3 C1 C2 . . . . -6.48(18) ?
C17 O3 C1 C6 . . . . 173.01(11) ?
O3 C1 C2 C3 . . . . 178.62(11) ?
C6 C1 C2 C3 . . . . -0.8(2) ?
C1 C2 C3 C4 . . . . -0.07(19) ?
C1 C2 C3 C7 . . . . -179.45(12) ?
C12 N1 C4 C3 . . . . -1.71(19) ?
C12 N1 C4 C5 . . . . 179.37(11) ?
C2 C3 C4 N1 . . . . -178.41(11) ?
C7 C3 C4 N1 . . . . 1.02(19) ?
C2 C3 C4 C5 . . . . 0.51(19) ?
C7 C3 C4 C5 . . . . 179.94(11) ?
N1 C4 C5 C6 . . . . 178.92(11) ?
C3 C4 C5 C6 . . . . -0.05(19) ?
C4 C5 C6 C1 . . . . -0.8(2) ?
O3 C1 C6 C5 . . . . -178.21(11) ?
C2 C1 C6 C5 . . . . 1.3(2) ?
C4 C3 C7 C11 . . . . 1.01(19) ?
C2 C3 C7 C11 . . . . -179.59(12) ?
C4 C3 C7 C8 . . . . -177.84(12) ?
C2 C3 C7 C8 . . . . 1.6(2) ?
C11 C7 C8 C9 . . . . -10.82(15) ?
C3 C7 C8 C9 . . . . 168.11(13) ?
C7 C8 C9 C10 . . . . 18.58(14) ?
C8 C9 C10 C11 . . . . -19.42(14) ?
C3 C7 C11 C12 . . . . -2.3(2) ?
C8 C7 C11 C12 . . . . 176.70(12) ?
C3 C7 C11 C10 . . . . 179.39(11) ?
C8 C7 C11 C10 . . . . -1.59(16) ?
C9 C10 C11 C7 . . . . 13.27(15) ?
C9 C10 C11 C12 . . . . -164.84(13) ?
C4 N1 C12 C11 . . . . 0.34(19) ?
C4 N1 C12 C13 . . . . 178.70(11) ?
C7 C11 C12 N1 . . . . 1.7(2) ?
C10 C11 C12 N1 . . . . 179.63(12) ?
C7 C11 C12 C13 . . . . -176.59(12) ?
C10 C11 C12 C13 . . . . 1.4(2) ?
N1 C12 C13 C14 . . . . 89.79(14) ?
C11 C12 C13 C14 . . . . -91.87(15) ?
C12 C13 C14 C15 . . . . -176.62(11) ?
C13 C14 C15 C16 . . . . 177.09(10) ?
O2 O1 C16 C15 . . . . 178.71(9) ?
C14 C15 C16 O1 . . . . -170.23(10) ?
C1 O3 C17 C18 . . . . -168.40(11) ?

loop_
_cod_related_entry_id
_cod_related_entry_database
_cod_related_entry_code
1 ChemSpider 24745269
